data_2016005
loop_
_publ_author_name
'Schlueter, John A.'
'Geiser, Urs'

_publ_section_title
;
 Poly[tetraphenylphosphonium copper(I)-di-\m~2~-dicyanamido]
;
_journal_coeditor_code SF3036
_journal_issue 6
_journal_name_full 'Acta Crystallographica Section C'
_journal_page_first m235
_journal_page_last m237
_journal_paper_doi 10.1107/S0108270107015387
_journal_volume 63
_journal_year 2007
_chemical_formula_iupac '(C24 H20 P) [Cu (C2 N3)2]'
_chemical_formula_moiety 'C24 H20 P + , C4 Cu N6 -'
_chemical_formula_sum 'C28 H20 Cu N6 P'
_chemical_formula_weight 535.01
_chemical_melting_point 433
_chemical_name_common
;
Tetraphenylphosphonium copper(I) dicyanamide
;
_chemical_name_systematic
;
Poly[tetraphenylphosphonium copper(I)-di-\m~2~-dicyanamido]
;
_space_group_IT_number 19
_symmetry_cell_setting orthorhombic
_symmetry_space_group_name_Hall 'P 2ac 2ab'
_symmetry_space_group_name_H-M 'P 21 21 21'
_atom_sites_solution_hydrogens geom
_atom_sites_solution_primary direct
_atom_sites_solution_secondary difmap
_cell_angle_alpha 90.00
_cell_angle_beta 90.00
_cell_angle_gamma 90.00
_cell_formula_units_Z 4
_cell_length_a 12.7929(12)
_cell_length_b 13.4006(12)
_cell_length_c 14.4847(14)
_cell_measurement_reflns_used 1784
_cell_measurement_temperature 150(2)
_cell_measurement_theta_max 26.207
_cell_measurement_theta_min 2.612
_cell_volume 2483.1(4)
_computing_cell_refinement 'SAINT (Bruker, 2001)'
_computing_data_collection 'SMART (Siemens, 1995)'
_computing_data_reduction SAINT
_computing_molecular_graphics SHELXTL
_computing_publication_material 'SHELXTL and PLATON (Spek, 2003)'
_computing_structure_refinement SHELXTL
_computing_structure_solution 'SHELXTL (Sheldrick, 2001)'
_diffrn_ambient_temperature 150(2)
_diffrn_measured_fraction_theta_full 0.993
_diffrn_measured_fraction_theta_max 0.983
_diffrn_measurement_device_type 'Siemens SMART CCD area-detector'
_diffrn_measurement_method \w
_diffrn_radiation_monochromator graphite
_diffrn_radiation_source 'fine-focus sealed tube'
_diffrn_radiation_type MoK\a
_diffrn_radiation_wavelength 0.71073
_diffrn_reflns_av_R_equivalents 0.0492
_diffrn_reflns_av_sigmaI/netI 0.0552
_diffrn_reflns_limit_h_max 16
_diffrn_reflns_limit_h_min -16
_diffrn_reflns_limit_k_max 17
_diffrn_reflns_limit_k_min -17
_diffrn_reflns_limit_l_max 19
_diffrn_reflns_limit_l_min -18
_diffrn_reflns_number 21614
_diffrn_reflns_theta_full 28.00
_diffrn_reflns_theta_max 28.28
_diffrn_reflns_theta_min 2.07
_diffrn_standards_decay_% 0
_diffrn_standards_number 0
_exptl_absorpt_coefficient_mu 0.973
_exptl_absorpt_correction_T_max 0.95071
_exptl_absorpt_correction_T_min 0.78653
_exptl_absorpt_correction_type integration
_exptl_absorpt_process_details '(SHELXTL; Sheldrick, 2001)'
_exptl_crystal_colour colorless
_exptl_crystal_density_diffrn 1.431
_exptl_crystal_density_method 'not measured'
_exptl_crystal_description rod
_exptl_crystal_F_000 1096
_exptl_crystal_size_max 0.40
_exptl_crystal_size_mid 0.06
_exptl_crystal_size_min 0.06
_refine_diff_density_max 0.894
_refine_diff_density_min -0.627
_refine_ls_abs_structure_details 'Flack (1983), with how many Friedel pairs?'
_refine_ls_abs_structure_Flack 0.061(12)
_refine_ls_extinction_method none
_refine_ls_goodness_of_fit_ref 1.031
_refine_ls_hydrogen_treatment constr
_refine_ls_matrix_type full
_refine_ls_number_parameters 325
_refine_ls_number_reflns 5978
_refine_ls_number_restraints 0
_refine_ls_restrained_S_all 1.031
_refine_ls_R_factor_all 0.0559
_refine_ls_R_factor_gt 0.0388
_refine_ls_shift/su_max 0.022
_refine_ls_shift/su_mean 0.002
_refine_ls_structure_factor_coef Fsqd
_refine_ls_weighting_details 'calc w = 1/[\s^2^(Fo^2^)+(0.0308P)^2^+0.4799P] where P=(Fo^2^+2Fc^2^)/3'
_refine_ls_weighting_scheme calc
_refine_ls_wR_factor_gt 0.0772
_refine_ls_wR_factor_ref 0.0827
_reflns_number_gt 4855
_reflns_number_total 5978
_reflns_threshold_expression I>2\s(I)
_cod_data_source_file sf3036.cif
_cod_data_source_block I
_cod_depositor_comments
;
The following automatic conversions were performed:
'_geom_bond_publ_flag' value 'N' changed to 'n' according to
'/home/saulius/struct/CIF-dictionaries/cif_core.dic' dictionary named
'cif_core.dic' version 2.4.1 from 2010-06-29 (56
times).

'_geom_bond_publ_flag' value 'Y' changed to 'y' according to
'/home/saulius/struct/CIF-dictionaries/cif_core.dic' dictionary named
'cif_core.dic' version 2.4.1 from 2010-06-29 (4
times).

'_geom_angle_publ_flag' value 'N' changed to 'n' according to
'/home/saulius/struct/CIF-dictionaries/cif_core.dic' dictionary named
'cif_core.dic' version 2.4.1 from 2010-06-29 (84
times).

'_geom_angle_publ_flag' value 'Y' changed to 'y' according to
'/home/saulius/struct/CIF-dictionaries/cif_core.dic' dictionary named
'cif_core.dic' version 2.4.1 from 2010-06-29 (10
times).

'_geom_torsion_publ_flag' value 'N' changed to 'n' according to
'/home/saulius/struct/CIF-dictionaries/cif_core.dic' dictionary named
'cif_core.dic' version 2.4.1 from 2010-06-29 (56 times).

Automatic conversion script
Id: cif_fix_enum 1527 2010-12-29 10:47:43Z saulius 

The following automatic conversions were performed:

'_geom_bond_publ_flag' value 'N' changed to 'n' according to
/home/saulius/struct/CIF-dictionaries/cif_core.dic dictionary named
'cif_core.dic' version 2.4.1 from 2010-06-29 (56
times).

'_geom_bond_publ_flag' value 'Y' changed to 'y' according to
/home/saulius/struct/CIF-dictionaries/cif_core.dic dictionary named
'cif_core.dic' version 2.4.1 from 2010-06-29 (4
times).

'_geom_angle_publ_flag' value 'N' changed to 'n' according
to /home/saulius/struct/CIF-dictionaries/cif_core.dic dictionary
named 'cif_core.dic' version 2.4.1 from 2010-06-29 (84
times).

'_geom_angle_publ_flag' value 'Y' changed to 'y' according
to /home/saulius/struct/CIF-dictionaries/cif_core.dic dictionary
named 'cif_core.dic' version 2.4.1 from 2010-06-29 (10
times).

'_geom_torsion_publ_flag' value 'N' changed to 'n' according
to /home/saulius/struct/CIF-dictionaries/cif_core.dic dictionary
named 'cif_core.dic' version 2.4.1 from 2010-06-29 (56 times).

Automatic conversion script
Id: cif_fix_values 1715 2011-07-08 13:25:40Z adriana 
;
_cod_database_code 2016005
_cod_database_fobs_code 2016005

loop_
_symmetry_equiv_pos_as_xyz
'x, y, z'
'-x+1/2, -y, z+1/2'
'-x, y+1/2, -z+1/2'
'x+1/2, -y+1/2, -z'

loop_
_atom_site_type_symbol
_atom_site_label
_atom_site_fract_x
_atom_site_fract_y
_atom_site_fract_z
_atom_site_U_iso_or_equiv
_atom_site_adp_type
_atom_site_calc_flag
_atom_site_refinement_flags
_atom_site_occupancy
P P1 0.54674(5) 0.59794(5) 0.66257(4) 0.02235(13) Uani d . 1
C C1 0.4177(2) 0.62583(18) 0.70553(18) 0.0239(6) Uani d . 1
C C2 0.3308(2) 0.5742(2) 0.67337(18) 0.0287(6) Uani d . 1
H H2 0.3387 0.5240 0.6276 0.034 Uiso calc R 1
C C3 0.2326(2) 0.5960(2) 0.70824(18) 0.0315(6) Uani d . 1
H H3 0.1730 0.5614 0.6858 0.038 Uiso calc R 1
C C4 0.2215(2) 0.6679(2) 0.7755(2) 0.0331(7) Uani d . 1
H H4 0.1541 0.6831 0.7992 0.040 Uiso calc R 1
C C5 0.3084(2) 0.7179(2) 0.8087(2) 0.0391(7) Uani d . 1
H H5 0.3004 0.7665 0.8559 0.047 Uiso calc R 1
C C6 0.4065(2) 0.6978(2) 0.7738(2) 0.0359(7) Uani d . 1
H H6 0.4658 0.7329 0.7963 0.043 Uiso calc R 1
C C7 0.6150(2) 0.71322(18) 0.64187(18) 0.0246(6) Uani d . 1
C C8 0.6701(2) 0.7571(2) 0.71444(18) 0.0300(6) Uani d . 1
H H8 0.6777 0.7228 0.7714 0.036 Uiso calc R 1
C C9 0.7136(2) 0.8511(2) 0.7029(2) 0.0330(7) Uani d . 1
H H9 0.7513 0.8812 0.7521 0.040 Uiso calc R 1
C C10 0.7024(2) 0.9008(2) 0.62045(19) 0.0329(6) Uani d . 1
H H10 0.7312 0.9656 0.6133 0.039 Uiso calc R 1
C C11 0.6493(2) 0.8568(2) 0.5479(2) 0.0345(7) Uani d . 1
H H11 0.6431 0.8910 0.4907 0.041 Uiso calc R 1
C C12 0.6051(2) 0.7633(2) 0.55822(19) 0.0300(6) Uani d . 1
H H12 0.5682 0.7335 0.5085 0.036 Uiso calc R 1
C C13 0.6184(2) 0.5281(2) 0.74723(18) 0.0267(6) Uani d . 1
C C14 0.7242(2) 0.5086(2) 0.73136(19) 0.0309(6) Uani d . 1
H H14 0.7578 0.5356 0.6785 0.037 Uiso calc R 1
C C15 0.7796(2) 0.4504(2) 0.7924(2) 0.0389(7) Uani d . 1
H H15 0.8510 0.4354 0.7810 0.047 Uiso calc R 1
C C16 0.7304(3) 0.4138(3) 0.8707(2) 0.0481(9) Uani d . 1
H H16 0.7687 0.3742 0.9134 0.058 Uiso calc R 1
C C17 0.6266(3) 0.4343(3) 0.8873(2) 0.0490(9) Uani d . 1
H H17 0.5940 0.4095 0.9416 0.059 Uiso calc R 1
C C18 0.5696(2) 0.4910(2) 0.82533(19) 0.0369(7) Uani d . 1
H H18 0.4977 0.5043 0.8362 0.044 Uiso calc R 1
C C19 0.5363(2) 0.52615(18) 0.55795(17) 0.0237(6) Uani d . 1
C C20 0.5928(2) 0.4376(2) 0.5492(2) 0.0352(7) Uani d . 1
H H20 0.6356 0.4151 0.5986 0.042 Uiso calc R 1
C C21 0.5864(3) 0.3824(2) 0.4684(2) 0.0433(8) Uani d . 1
H H21 0.6239 0.3215 0.4628 0.052 Uiso calc R 1
C C22 0.5257(2) 0.4161(2) 0.39650(19) 0.0348(7) Uani d . 1
H H22 0.5227 0.3791 0.3407 0.042 Uiso calc R 1
C C23 0.4692(2) 0.50331(19) 0.40480(18) 0.0287(6) Uani d . 1
H H23 0.4268 0.5254 0.3549 0.034 Uiso calc R 1
C C24 0.4737(2) 0.55907(19) 0.48554(17) 0.0252(6) Uani d . 1
H H24 0.4345 0.6190 0.4912 0.030 Uiso calc R 1
Cu Cu1 0.50274(3) 0.09989(2) 0.39858(2) 0.03329(10) Uani d . 1
N N31 0.5245(2) 0.17433(17) 0.27500(16) 0.0360(6) Uani d . 1
N N32 0.5541(3) 0.27550(19) 0.13528(16) 0.0472(7) Uani d . 1
N N33 0.53432(19) 0.45741(18) 0.12412(16) 0.0353(6) Uani d . 1
N N34 0.4065(2) 0.1838(2) 0.4730(2) 0.0519(8) Uani d . 1
N N35 0.3303(2) 0.3264(3) 0.5561(2) 0.0594(9) Uani d . 1
N N36 0.1536(2) 0.3955(2) 0.54821(18) 0.0477(7) Uani d . 1
C C31 0.5369(2) 0.2252(2) 0.2121(2) 0.0321(6) Uani d . 1
C C33 0.5425(2) 0.3722(2) 0.13384(17) 0.0302(6) Uani d . 1
C C34 0.3659(2) 0.2495(3) 0.5103(2) 0.0391(7) Uani d . 1
C C36 0.2353(3) 0.3595(2) 0.54799(19) 0.0336(7) Uani d . 1

loop_
_atom_site_aniso_label
_atom_site_aniso_U_11
_atom_site_aniso_U_22
_atom_site_aniso_U_33
_atom_site_aniso_U_12
_atom_site_aniso_U_13
_atom_site_aniso_U_23
P1 0.0207(3) 0.0234(3) 0.0230(3) -0.0017(3) -0.0017(3) -0.0009(3)
C1 0.0203(14) 0.0261(14) 0.0252(13) 0.0018(10) 0.0022(11) -0.0016(11)
C2 0.0265(14) 0.0322(15) 0.0273(13) -0.0028(11) 0.0005(12) -0.0016(11)
C3 0.0235(14) 0.0404(15) 0.0305(13) -0.0052(14) -0.0025(11) 0.0038(14)
C4 0.0271(16) 0.0316(15) 0.0406(16) 0.0050(13) 0.0055(13) 0.0069(13)
C5 0.0385(18) 0.0293(16) 0.0494(18) -0.0022(13) 0.0128(15) -0.0139(13)
C6 0.0297(17) 0.0340(16) 0.0439(18) -0.0079(13) 0.0022(14) -0.0116(14)
C7 0.0216(14) 0.0232(13) 0.0290(14) -0.0031(11) 0.0023(11) -0.0045(11)
C8 0.0315(16) 0.0307(15) 0.0278(13) -0.0033(12) -0.0030(12) -0.0016(12)
C9 0.0300(16) 0.0341(16) 0.0348(15) -0.0074(13) -0.0055(13) -0.0084(13)
C10 0.0245(14) 0.0288(13) 0.0455(16) -0.0062(14) 0.0007(12) 0.0023(14)
C11 0.0347(17) 0.0352(16) 0.0337(15) -0.0090(13) 0.0007(13) 0.0049(13)
C12 0.0294(16) 0.0340(15) 0.0267(14) -0.0053(13) -0.0004(12) 0.0002(12)
C13 0.0223(15) 0.0309(15) 0.0270(14) -0.0019(12) -0.0029(11) -0.0019(11)
C14 0.0251(16) 0.0373(16) 0.0304(14) -0.0023(13) 0.0008(12) -0.0013(12)
C15 0.0272(17) 0.0468(19) 0.0427(17) 0.0023(14) -0.0107(14) -0.0026(14)
C16 0.045(2) 0.061(2) 0.0384(17) 0.0021(19) -0.0170(15) 0.0109(16)
C17 0.048(2) 0.070(2) 0.0287(17) 0.0017(18) -0.0013(15) 0.0156(15)
C18 0.0288(16) 0.0529(19) 0.0289(15) 0.0004(14) 0.0012(13) 0.0048(14)
C19 0.0254(15) 0.0206(12) 0.0252(12) -0.0030(11) 0.0015(11) -0.0044(10)
C20 0.0410(18) 0.0258(13) 0.0387(17) 0.0084(13) -0.0126(15) -0.0043(12)
C21 0.0452(19) 0.0306(16) 0.0542(19) 0.0128(14) -0.0090(15) -0.0142(14)
C22 0.0368(18) 0.0341(15) 0.0334(14) -0.0050(12) 0.0040(13) -0.0130(12)
C23 0.0294(16) 0.0318(13) 0.0249(13) -0.0062(11) -0.0002(12) 0.0022(11)
C24 0.0248(16) 0.0225(12) 0.0283(13) -0.0023(10) -0.0012(11) -0.0013(10)
Cu1 0.02837(17) 0.02200(14) 0.0495(2) 0.00307(18) 0.00123(18) -0.00661(15)
N31 0.0413(18) 0.0307(13) 0.0361(13) 0.0031(11) 0.0048(11) -0.0019(10)
N32 0.079(2) 0.0343(13) 0.0285(13) 0.0154(15) 0.0033(14) -0.0008(11)
N33 0.0323(15) 0.0364(13) 0.0371(13) -0.0049(11) -0.0034(10) 0.0050(11)
N34 0.0479(18) 0.0366(15) 0.071(2) 0.0035(14) 0.0127(16) 0.0025(15)
N35 0.0357(17) 0.084(2) 0.0585(18) 0.0054(16) 0.0031(15) -0.0369(17)
N36 0.0511(18) 0.0406(15) 0.0515(16) 0.0061(15) 0.0046(13) -0.0151(14)
C31 0.0346(17) 0.0254(14) 0.0363(15) 0.0059(12) -0.0043(13) -0.0063(12)
C33 0.0293(15) 0.0398(16) 0.0215(12) 0.0010(13) -0.0045(12) -0.0003(11)
C34 0.0346(18) 0.0452(19) 0.0376(16) 0.0026(15) 0.0049(14) 0.0037(15)
C36 0.042(2) 0.0273(14) 0.0316(16) -0.0087(14) 0.0090(15) -0.0084(12)

loop_
_atom_type_symbol
_atom_type_description
_atom_type_scat_dispersion_real
_atom_type_scat_dispersion_imag
_atom_type_scat_source
C C 0.0033 0.0016 'International Tables Vol C Tables 4.2.6.8 and 6.1.1.4'
H H 0.0000 0.0000 'International Tables Vol C Tables 4.2.6.8 and 6.1.1.4'
N N 0.0061 0.0033 'International Tables Vol C Tables 4.2.6.8 and 6.1.1.4'
P P 0.1023 0.0942 'International Tables Vol C Tables 4.2.6.8 and 6.1.1.4'
Cu Cu 0.3201 1.2651 'International Tables Vol C Tables 4.2.6.8 and 6.1.1.4'

loop_
_geom_angle_atom_site_label_1
_geom_angle_atom_site_label_2
_geom_angle_atom_site_label_3
_geom_angle_site_symmetry_1
_geom_angle_site_symmetry_3
_geom_angle
_geom_angle_publ_flag
C13 P1 C7 . . 108.28(13) n
C13 P1 C19 . . 109.53(12) n
C7 P1 C19 . . 110.77(12) n
C13 P1 C1 . . 109.89(12) n
C7 P1 C1 . . 108.89(12) n
C19 P1 C1 . . 109.46(12) n
C6 C1 C2 . . 120.1(2) n
C6 C1 P1 . . 118.9(2) n
C2 C1 P1 . . 120.9(2) n
C3 C2 C1 . . 119.9(3) n
C3 C2 H2 . . 120.1 n
C1 C2 H2 . . 120.1 n
C4 C3 C2 . . 119.9(3) n
C4 C3 H3 . . 120.0 n
C2 C3 H3 . . 120.0 n
C3 C4 C5 . . 120.1(3) n
C3 C4 H4 . . 119.9 n
C5 C4 H4 . . 119.9 n
C6 C5 C4 . . 120.6(3) n
C6 C5 H5 . . 119.7 n
C4 C5 H5 . . 119.7 n
C5 C6 C1 . . 119.3(3) n
C5 C6 H6 . . 120.3 n
C1 C6 H6 . . 120.3 n
C12 C7 C8 . . 119.9(2) n
C12 C7 P1 . . 121.0(2) n
C8 C7 P1 . . 118.8(2) n
C9 C8 C7 . . 119.7(3) n
C9 C8 H8 . . 120.2 n
C7 C8 H8 . . 120.2 n
C10 C9 C8 . . 120.1(3) n
C10 C9 H9 . . 119.9 n
C8 C9 H9 . . 119.9 n
C9 C10 C11 . . 120.4(3) n
C9 C10 H10 . . 119.8 n
C11 C10 H10 . . 119.8 n
C12 C11 C10 . . 120.3(3) n
C12 C11 H11 . . 119.9 n
C10 C11 H11 . . 119.9 n
C11 C12 C7 . . 119.6(3) n
C11 C12 H12 . . 120.2 n
C7 C12 H12 . . 120.2 n
C18 C13 C14 . . 120.3(3) n
C18 C13 P1 . . 121.0(2) n
C14 C13 P1 . . 118.7(2) n
C15 C14 C13 . . 119.9(3) n
C15 C14 H14 . . 120.0 n
C13 C14 H14 . . 120.0 n
C14 C15 C16 . . 119.5(3) n
C14 C15 H15 . . 120.3 n
C16 C15 H15 . . 120.3 n
C17 C16 C15 . . 120.6(3) n
C17 C16 H16 . . 119.7 n
C15 C16 H16 . . 119.7 n
C16 C17 C18 . . 120.3(3) n
C16 C17 H17 . . 119.9 n
C18 C17 H17 . . 119.9 n
C17 C18 C13 . . 119.3(3) n
C17 C18 H18 . . 120.3 n
C13 C18 H18 . . 120.3 n
C24 C19 C20 . . 120.0(2) n
C24 C19 P1 . . 120.53(19) n
C20 C19 P1 . . 119.5(2) n
C21 C20 C19 . . 120.0(3) n
C21 C20 H20 . . 120.0 n
C19 C20 H20 . . 120.0 n
C22 C21 C20 . . 119.8(3) n
C22 C21 H21 . . 120.1 n
C20 C21 H21 . . 120.1 n
C21 C22 C23 . . 120.5(3) n
C21 C22 H22 . . 119.7 n
C23 C22 H22 . . 119.7 n
C22 C23 C24 . . 120.5(2) n
C22 C23 H23 . . 119.8 n
C24 C23 H23 . . 119.8 n
C23 C24 C19 . . 119.2(2) n
C23 C24 H24 . . 120.4 n
C19 C24 H24 . . 120.4 n
N34 Cu1 N33 . 3_645 118.95(11) y
N34 Cu1 N31 . . 106.27(11) y
N33 Cu1 N31 3_645 . 110.54(10) y
N34 Cu1 N36 . 4_556 110.96(12) y
N33 Cu1 N36 3_645 4_556 108.09(11) y
N31 Cu1 N36 . 4_556 100.46(11) y
C31 N31 Cu1 . . 172.4(2) y
C33 N32 C31 . . 120.2(2) n
C33 N33 Cu1 . 3_655 171.0(3) y
C34 N34 Cu1 . . 164.4(3) y
C36 N35 C34 . . 123.3(3) n
C36 N36 Cu1 . 4_456 148.9(3) y
N31 C31 N32 . . 174.2(3) n
N33 C33 N32 . . 173.8(3) n
N34 C34 N35 . . 173.7(4) n
N36 C36 N35 . . 172.9(3) n

loop_
_geom_bond_atom_site_label_1
_geom_bond_atom_site_label_2
_geom_bond_site_symmetry_2
_geom_bond_distance
_geom_bond_publ_flag
P1 C13 . 1.795(3) n
P1 C7 . 1.800(3) n
P1 C19 . 1.800(3) n
P1 C1 . 1.804(3) n
C1 C6 . 1.390(4) n
C1 C2 . 1.390(4) n
C2 C3 . 1.385(4) n
C2 H2 . 0.9500 n
C3 C4 . 1.378(4) n
C3 H3 . 0.9500 n
C4 C5 . 1.384(4) n
C4 H4 . 0.9500 n
C5 C6 . 1.380(4) n
C5 H5 . 0.9500 n
C6 H6 . 0.9500 n
C7 C12 . 1.391(4) n
C7 C8 . 1.395(4) n
C8 C9 . 1.387(4) n
C8 H8 . 0.9500 n
C9 C10 . 1.375(4) n
C9 H9 . 0.9500 n
C10 C11 . 1.383(4) n
C10 H10 . 0.9500 n
C11 C12 . 1.383(4) n
C11 H11 . 0.9500 n
C12 H12 . 0.9500 n
C13 C18 . 1.384(4) n
C13 C14 . 1.396(4) n
C14 C15 . 1.376(4) n
C14 H14 . 0.9500 n
C15 C16 . 1.387(4) n
C15 H15 . 0.9500 n
C16 C17 . 1.377(5) n
C16 H16 . 0.9500 n
C17 C18 . 1.383(4) n
C17 H17 . 0.9500 n
C18 H18 . 0.9500 n
C19 C24 . 1.392(4) n
C19 C20 . 1.395(4) n
C20 C21 . 1.386(4) n
C20 H20 . 0.9500 n
C21 C22 . 1.376(4) n
C21 H21 . 0.9500 n
C22 C23 . 1.379(4) n
C22 H22 . 0.9500 n
C23 C24 . 1.389(4) n
C23 H23 . 0.9500 n
C24 H24 . 0.9500 n
Cu1 N34 . 1.985(3) y
Cu1 N33 3_645 1.995(2) y
Cu1 N31 . 2.068(2) y
Cu1 N36 4_556 2.080(3) y
N31 C31 . 1.148(4) n
N32 C33 . 1.304(4) n
N32 C31 . 1.320(4) n
N33 C33 . 1.156(3) n
N34 C34 . 1.157(4) n
N35 C36 . 1.299(4) n
N35 C34 . 1.307(4) n
N36 C36 . 1.151(4) n

loop_
_geom_torsion_atom_site_label_1
_geom_torsion_atom_site_label_2
_geom_torsion_atom_site_label_3
_geom_torsion_atom_site_label_4
_geom_torsion
_geom_torsion_publ_flag
C13 P1 C1 C6 73.3(3) n
C7 P1 C1 C6 -45.1(3) n
C19 P1 C1 C6 -166.4(2) n
C13 P1 C1 C2 -104.6(2) n
C7 P1 C1 C2 137.0(2) n
C19 P1 C1 C2 15.7(3) n
C6 C1 C2 C3 1.3(4) n
P1 C1 C2 C3 179.2(2) n
C1 C2 C3 C4 -0.8(4) n
C2 C3 C4 C5 -0.4(4) n
C3 C4 C5 C6 1.2(5) n
C4 C5 C6 C1 -0.7(5) n
C2 C1 C6 C5 -0.5(4) n
P1 C1 C6 C5 -178.4(2) n
C13 P1 C7 C12 154.1(2) n
C19 P1 C7 C12 33.9(3) n
C1 P1 C7 C12 -86.5(2) n
C13 P1 C7 C8 -32.3(3) n
C19 P1 C7 C8 -152.4(2) n
C1 P1 C7 C8 87.2(2) n
C12 C7 C8 C9 0.7(4) n
P1 C7 C8 C9 -173.0(2) n
C7 C8 C9 C10 0.1(4) n
C8 C9 C10 C11 -1.2(4) n
C9 C10 C11 C12 1.3(4) n
C10 C11 C12 C7 -0.5(4) n
C8 C7 C12 C11 -0.5(4) n
P1 C7 C12 C11 173.1(2) n
C7 P1 C13 C18 128.1(2) n
C19 P1 C13 C18 -111.1(2) n
C1 P1 C13 C18 9.2(3) n
C7 P1 C13 C14 -54.2(3) n
C19 P1 C13 C14 66.7(2) n
C1 P1 C13 C14 -173.0(2) n
C18 C13 C14 C15 1.5(4) n
P1 C13 C14 C15 -176.3(2) n
C13 C14 C15 C16 -1.8(4) n
C14 C15 C16 C17 0.7(5) n
C15 C16 C17 C18 0.7(5) n
C16 C17 C18 C13 -1.0(5) n
C14 C13 C18 C17 -0.1(4) n
P1 C13 C18 C17 177.6(2) n
C13 P1 C19 C24 172.4(2) n
C7 P1 C19 C24 -68.2(2) n
C1 P1 C19 C24 51.8(2) n
C13 P1 C19 C20 -8.6(3) n
C7 P1 C19 C20 110.8(2) n
C1 P1 C19 C20 -129.1(2) n
C24 C19 C20 C21 -0.1(4) n
P1 C19 C20 C21 -179.1(2) n
C19 C20 C21 C22 1.1(5) n
C20 C21 C22 C23 -1.5(5) n
C21 C22 C23 C24 0.8(4) n
C22 C23 C24 C19 0.2(4) n
C20 C19 C24 C23 -0.6(4) n
P1 C19 C24 C23 178.43(19) n
